data_9010738
loop_
_publ_author_name
'Scordari, F.'
'Ventruti, G.'
'Sabato, A.'
'Bellatreccia, F.'
'Della Ventura, G.'
'Pedrazzi, G.'

_publ_section_title
;Ti-rich phlogopite from Mt. Vulture (Potenza, Italy) investigated by a
 multianalytical, approach: substitutional mechanisms and orientation of the
 OH dipoles Locality: Cava St. Antonio, Mt. Vulture, Potenza, Italy Sample:
 SA1-5
;
_journal_name_full 'European Journal of Mineralogy'
_journal_page_first 379
_journal_page_last 391
_journal_paper_doi 10.1127/0935-1221/2006/0018-0379
_journal_volume 18
_journal_year 2006
_chemical_compound_source 'Cava St. Antonio, Mt. Vulture, Potenza, Italy'
_chemical_formula_sum 'Fe0.752 H1.405 K Mg2.248 O12 Si4'
_chemical_name_mineral Phlogopite
_space_group_IT_number 12
_symmetry_space_group_name_Hall '-C 2y'
_symmetry_space_group_name_H-M 'C 1 2/m 1'
_cell_angle_alpha 90
_cell_angle_beta 100.021
_cell_angle_gamma 90
_cell_length_a 5.334
_cell_length_b 9.240
_cell_length_c 10.235
_cell_formula_units_Z 2
_cell_volume 496.748
_database_code_amcsd 0007152
_exptl_crystal_density_diffrn 2.952
_cod_original_formula_sum 'K (Mg2.248 Fe.752) Si4 O12 H1.405'
_cod_database_code 9010738

loop_
_space_group_symop_operation_xyz
x,y,z
1/2+x,1/2+y,z
x,-y,z
1/2+x,1/2-y,z
-x,y,-z
1/2-x,1/2+y,-z
-x,-y,-z
1/2-x,1/2-y,-z

loop_
_atom_site_aniso_label
_atom_site_aniso_U_11
_atom_site_aniso_U_22
_atom_site_aniso_U_33
_atom_site_aniso_U_12
_atom_site_aniso_U_13
_atom_site_aniso_U_23
K 0.03040 0.03040 0.03160 0.00000 0.00550 0.00000
Mg1 0.00980 0.00800 0.01580 0.00000 0.00420 0.00000
Fe1 0.00980 0.00800 0.01580 0.00000 0.00420 0.00000
Mg2 0.00852 0.01310 0.01420 0.00000 0.00214 0.00000
Fe2 0.00852 0.01310 0.01420 0.00000 0.00214 0.00000
Si 0.00994 0.00927 0.01315 0.00008 0.00240 0.00008
O1 0.01850 0.02480 0.01890 -0.00640 0.00510 -0.00370
O2 0.02640 0.01400 0.01850 0.00000 0.00010 0.00000
O3 0.01230 0.01180 0.01410 0.00010 0.00280 0.00060
O4 0.01290 0.01470 0.01240 0.00000 0.00160 0.00000
H 0.01290 0.01470 0.01240 0.00000 0.00160 0.00000

loop_
_atom_site_label
_atom_site_fract_x
_atom_site_fract_y
_atom_site_fract_z
_atom_site_occupancy
_atom_site_U_iso_or_equiv
K 0.00000 0.50000 0.00000 1.06530 0.03080
Mg1 0.00000 0.00000 0.50000 0.75540 0.01090
Fe1 0.00000 0.00000 0.50000 0.24470 0.01090
Mg2 0.00000 0.33555 0.50000 0.74620 0.01190
Fe2 0.00000 0.33555 0.50000 0.25380 0.01190
Si 0.07514 0.16687 0.22577 1.00000 0.01070
O1 0.33030 0.22552 0.16832 1.00000 0.02050
O2 0.00630 0.00000 0.16935 1.00000 0.02010
O3 0.13101 0.16747 0.39139 1.00000 0.01270
O4 0.13240 0.50000 0.39917 1.00000 0.01340
H 0.11500 0.50000 0.33200 0.70270 0.01340

loop_
_cod_related_entry_id
_cod_related_entry_database
_cod_related_entry_code
1 AMCSD 0007152
